data_4329687
loop_
_publ_author_name
'Scott R. Daly'
'Jason M. Keith'
'Enrique R. Batista'
'Kevin S. Boland'
'Stosh A. Kozimor'
'Richard L. Martin'
'Brian L. Scott'

_publ_section_title
;
 Probing Ni[S2PR2]2 Electronic Structure to Generate Insight Relevant to
 Minor Actinide Extraction Chemistry
;
_journal_name_full 'Inorganic Chemistry'
_journal_page_first 7551
_journal_page_last 7560
_journal_paper_doi 10.1021/ic3001587
_journal_volume 51
_journal_year 2012
_chemical_formula_sum 'C28 H16 F12 Ni P2 S4'
_chemical_formula_weight 829.30
_chemical_name_systematic
; 
 ? 
;
_space_group_IT_number 14
_symmetry_cell_setting monoclinic
_symmetry_space_group_name_Hall '-P 2ybc'
_symmetry_space_group_name_H-M 'P 1 21/c 1'
_atom_sites_solution_hydrogens geom
_atom_sites_solution_primary direct
_atom_sites_solution_secondary difmap
_audit_creation_method SHELXL-97
_cell_angle_alpha 90.00
_cell_angle_beta 95.952(4)
_cell_angle_gamma 90.00
_cell_formula_units_Z 2
_cell_length_a 9.179(3)
_cell_length_b 7.876(3)
_cell_length_c 20.948(7)
_cell_measurement_temperature 120(1)
_cell_volume 1506.2(9)
_computing_cell_refinement 'SAINT+, v. 7.66a (Bruker AXS, 2009)'
_computing_data_collection 'APEX II, v. 7.0 (Bruker AXS, 2009)'
_computing_data_reduction 'SAINT+, v. 7.66a (Bruker AXS, 2009)'
_computing_molecular_graphics 'SHELXTL, v. 6.14, (Bruker AXS, 2000)'
_computing_publication_material 'SHELXTL, v. 6.14, (Bruker AXS, 2000)'
_computing_structure_refinement 'SHELXL-97 (Sheldrick, 1997)'
_computing_structure_solution 'SHELXS-97 (Sheldrick, 1990)'
_diffrn_ambient_temperature 120(1)
_diffrn_measured_fraction_theta_full 0.996
_diffrn_measured_fraction_theta_max 0.991
_diffrn_measurement_device_type 'Bruker D8 with APEXII CCD'
_diffrn_measurement_method '\w scans'
_diffrn_radiation_monochromator graphite
_diffrn_radiation_source 'fine-focus sealed tube'
_diffrn_radiation_type MoK\a
_diffrn_radiation_wavelength 0.71073
_diffrn_reflns_av_R_equivalents 0.0000
_diffrn_reflns_av_sigmaI/netI 0.0416
_diffrn_reflns_limit_h_max 11
_diffrn_reflns_limit_h_min -11
_diffrn_reflns_limit_k_max 9
_diffrn_reflns_limit_k_min 0
_diffrn_reflns_limit_l_max 25
_diffrn_reflns_limit_l_min 0
_diffrn_reflns_number 4055
_diffrn_reflns_theta_full 25.00
_diffrn_reflns_theta_max 25.86
_diffrn_reflns_theta_min 1.95
_diffrn_standards_decay_% 0
_diffrn_standards_interval_count 0
_diffrn_standards_interval_time 0
_diffrn_standards_number 0
_exptl_absorpt_coefficient_mu 1.124
_exptl_absorpt_correction_T_max 0.9564
_exptl_absorpt_correction_T_min 0.7290
_exptl_absorpt_correction_type multi-scan
_exptl_absorpt_process_details 'SADABS v. 1 (Sheldrick, 2008)'
_exptl_crystal_colour blue
_exptl_crystal_density_diffrn 1.829
_exptl_crystal_description plate
_exptl_crystal_F_000 828
_exptl_crystal_size_max 0.30
_exptl_crystal_size_mid 0.16
_exptl_crystal_size_min 0.04
_refine_diff_density_max 0.804
_refine_diff_density_min -0.487
_refine_diff_density_rms 0.123
_refine_ls_extinction_method none
_refine_ls_goodness_of_fit_ref 1.138
_refine_ls_hydrogen_treatment constr
_refine_ls_matrix_type full
_refine_ls_number_parameters 215
_refine_ls_number_reflns 4146
_refine_ls_number_restraints 0
_refine_ls_restrained_S_all 1.138
_refine_ls_R_factor_all 0.0610
_refine_ls_R_factor_gt 0.0515
_refine_ls_shift/su_max 0.000
_refine_ls_shift/su_mean 0.000
_refine_ls_structure_factor_coef Fsqd
_refine_ls_weighting_details 'calc w=1/[\s^2^(Fo^2^)+(0.1171P)^2^+0.0000P] where P=(Fo^2^+2Fc^2^)/3'
_refine_ls_weighting_scheme calc
_refine_ls_wR_factor_gt 0.1540
_refine_ls_wR_factor_ref 0.1718
_reflns_number_gt 3546
_reflns_number_total 4146
_reflns_threshold_expression >2sigma(I)
_cod_data_source_file ic3001587_si_003_1.cif
_cod_data_source_block apx1150_hklf5_nis2_ocf3
_cod_original_cell_volume 1506.1(8)
_cod_original_sg_symbol_H-M 'P 21/c'
_cod_database_code 4329687

loop_
_symmetry_equiv_pos_as_xyz
'x, y, z'
'-x, y+1/2, -z+1/2'
'-x, -y, -z'
'x, -y-1/2, z-1/2'

loop_
_atom_site_label
_atom_site_type_symbol
_atom_site_fract_x
_atom_site_fract_y
_atom_site_fract_z
_atom_site_U_iso_or_equiv
_atom_site_adp_type
_atom_site_occupancy
_atom_site_symmetry_multiplicity
_atom_site_calc_flag
_atom_site_refinement_flags
Ni1 Ni 0.5000 1.0000 0.0000 0.0147(2) Uani 1 2 d S
S1 S 0.59979(13) 0.74414(14) -0.00157(5) 0.0173(3) Uani 1 1 d .
S2 S 0.62453(15) 1.03852(14) 0.09552(5) 0.0192(3) Uani 1 1 d .
P1 P 0.70314(14) 0.80243(15) 0.08531(5) 0.0149(3) Uani 1 1 d .
C11 C 0.9022(5) 0.7950(6) 0.0858(2) 0.0169(10) Uani 1 1 d .
C12 C 0.9706(6) 0.9505(6) 0.0835(2) 0.0203(11) Uani 1 1 d .
H12 H 0.9146 1.0491 0.0822 0.024 Uiso 1 1 calc R
C13 C 1.1212(6) 0.9625(6) 0.0830(2) 0.0191(11) Uani 1 1 d .
H13 H 1.1653 1.0683 0.0807 0.023 Uiso 1 1 calc R
C14 C 1.2046(6) 0.8180(6) 0.0859(2) 0.0214(11) Uani 1 1 d .
H14 H 1.3058 0.8257 0.0862 0.026 Uiso 1 1 calc R
C15 C 1.1392(5) 0.6624(6) 0.0882(2) 0.0198(11) Uani 1 1 d .
H15 H 1.1967 0.5650 0.0901 0.024 Uiso 1 1 calc R
C16 C 0.9874(6) 0.6476(6) 0.0877(2) 0.0180(10) Uani 1 1 d .
C17 C 0.9263(6) 0.4705(6) 0.0866(2) 0.0190(10) Uani 1 1 d .
F11 F 0.7985(3) 0.4593(3) 0.04943(12) 0.0211(6) Uani 1 1 d .
F12 F 0.9013(3) 0.4153(3) 0.14521(12) 0.0229(7) Uani 1 1 d .
F13 F 1.0162(3) 0.3576(3) 0.06413(12) 0.0224(7) Uani 1 1 d .
C21 C 0.6545(5) 0.6593(6) 0.1482(2) 0.0167(10) Uani 1 1 d .
C22 C 0.5482(5) 0.5389(6) 0.1290(2) 0.0164(10) Uani 1 1 d .
H22 H 0.5030 0.5404 0.0872 0.020 Uiso 1 1 calc R
C23 C 0.5089(6) 0.4167(6) 0.1716(2) 0.0244(11) Uani 1 1 d .
H23 H 0.4381 0.3364 0.1579 0.029 Uiso 1 1 calc R
C24 C 0.5731(6) 0.4127(7) 0.2335(2) 0.0310(13) Uani 1 1 d .
H24 H 0.5470 0.3295 0.2617 0.037 Uiso 1 1 calc R
C25 C 0.6767(6) 0.5329(6) 0.2537(2) 0.0248(12) Uani 1 1 d .
H25 H 0.7191 0.5315 0.2960 0.030 Uiso 1 1 calc R
C26 C 0.7189(6) 0.6563(6) 0.2120(2) 0.0203(11) Uani 1 1 d .
C27 C 0.8344(6) 0.7795(6) 0.2397(2) 0.0221(11) Uani 1 1 d .
F21 F 0.8230(4) 0.9316(4) 0.21162(13) 0.0289(7) Uani 1 1 d .
F22 F 0.9693(3) 0.7220(4) 0.23488(13) 0.0292(7) Uani 1 1 d .
F23 F 0.8238(3) 0.8065(4) 0.30193(12) 0.0316(8) Uani 1 1 d .

loop_
_atom_site_aniso_label
_atom_site_aniso_U_11
_atom_site_aniso_U_22
_atom_site_aniso_U_33
_atom_site_aniso_U_23
_atom_site_aniso_U_13
_atom_site_aniso_U_12
Ni1 0.0151(5) 0.0125(4) 0.0159(4) 0.0002(3) -0.0007(4) 0.0014(4)
S1 0.0195(7) 0.0152(5) 0.0162(5) -0.0015(4) -0.0024(5) 0.0014(5)
S2 0.0212(7) 0.0144(6) 0.0210(6) -0.0029(4) -0.0025(5) 0.0031(5)
P1 0.0147(7) 0.0127(6) 0.0170(5) -0.0001(5) 0.0000(5) 0.0002(5)
C11 0.015(3) 0.022(2) 0.013(2) -0.0011(18) -0.001(2) -0.003(2)
C12 0.019(3) 0.017(2) 0.024(2) 0.0000(19) -0.001(2) -0.003(2)
C13 0.017(3) 0.024(3) 0.016(2) 0.0043(18) -0.002(2) -0.006(2)
C14 0.013(3) 0.028(3) 0.023(2) 0.001(2) 0.003(2) 0.001(2)
C15 0.014(3) 0.026(3) 0.019(2) 0.0005(19) -0.001(2) 0.005(2)
C16 0.023(3) 0.016(2) 0.015(2) 0.0001(18) 0.002(2) -0.001(2)
C17 0.013(3) 0.018(2) 0.027(2) -0.0025(19) 0.003(2) 0.001(2)
F11 0.0141(15) 0.0172(14) 0.0308(14) -0.0024(11) -0.0033(13) 0.0001(12)
F12 0.0256(18) 0.0184(14) 0.0250(14) 0.0046(11) 0.0038(13) -0.0006(13)
F13 0.0196(16) 0.0183(14) 0.0299(14) -0.0010(11) 0.0045(12) 0.0076(13)
C21 0.017(3) 0.012(2) 0.023(2) 0.0033(17) 0.008(2) 0.002(2)
C22 0.014(3) 0.020(2) 0.016(2) -0.0009(18) 0.0032(19) 0.007(2)
C23 0.024(3) 0.018(2) 0.033(3) -0.003(2) 0.008(2) -0.004(2)
C24 0.039(4) 0.029(3) 0.026(3) 0.007(2) 0.012(3) -0.006(3)
C25 0.027(3) 0.032(3) 0.015(2) 0.006(2) 0.003(2) 0.003(3)
C26 0.017(3) 0.023(3) 0.022(2) -0.0008(19) 0.005(2) 0.004(2)
C27 0.022(3) 0.028(3) 0.015(2) 0.0001(19) -0.002(2) 0.002(2)
F21 0.0331(19) 0.0217(15) 0.0293(15) -0.0009(12) -0.0091(14) -0.0047(14)
F22 0.0192(18) 0.0399(18) 0.0283(15) -0.0040(13) 0.0003(13) 0.0000(15)
F23 0.0292(19) 0.0489(19) 0.0166(13) -0.0080(13) 0.0021(12) -0.0089(17)

loop_
_atom_type_symbol
_atom_type_description
_atom_type_scat_dispersion_real
_atom_type_scat_dispersion_imag
_atom_type_scat_source
C C 0.0033 0.0016 'International Tables Vol C Tables 4.2.6.8 and 6.1.1.4'
H H 0.0000 0.0000 'International Tables Vol C Tables 4.2.6.8 and 6.1.1.4'
F F 0.0171 0.0103 'International Tables Vol C Tables 4.2.6.8 and 6.1.1.4'
P P 0.1023 0.0942 'International Tables Vol C Tables 4.2.6.8 and 6.1.1.4'
S S 0.1246 0.1234 'International Tables Vol C Tables 4.2.6.8 and 6.1.1.4'
Ni Ni 0.3393 1.1124 'International Tables Vol C Tables 4.2.6.8 and 6.1.1.4'

loop_
_geom_angle_atom_site_label_1
_geom_angle_atom_site_label_2
_geom_angle_atom_site_label_3
_geom_angle
_geom_angle_site_symmetry_1
_geom_angle_site_symmetry_3
S1 Ni1 S1 180.0 . 3_675
S1 Ni1 S2 92.14(4) . 3_675
S1 Ni1 S2 87.86(4) 3_675 3_675
S1 Ni1 S2 87.86(4) . .
S1 Ni1 S2 92.14(4) 3_675 .
S2 Ni1 S2 179.999(1) 3_675 .
P1 S1 Ni1 86.34(5) . .
P1 S2 Ni1 86.26(5) . .
C21 P1 C11 107.2(2) . .
C21 P1 S2 112.10(16) . .
C11 P1 S2 113.46(16) . .
C21 P1 S1 112.58(16) . .
C11 P1 S1 112.00(15) . .
S2 P1 S1 99.55(7) . .
C12 C11 C16 118.9(5) . .
C12 C11 P1 115.4(4) . .
C16 C11 P1 125.6(4) . .
C11 C12 C13 121.2(5) . .
C11 C12 H12 119.4 . .
C13 C12 H12 119.4 . .
C14 C13 C12 119.8(5) . .
C14 C13 H13 120.1 . .
C12 C13 H13 120.1 . .
C13 C14 C15 120.1(5) . .
C13 C14 H14 120.0 . .
C15 C14 H14 120.0 . .
C14 C15 C16 121.0(5) . .
C14 C15 H15 119.5 . .
C16 C15 H15 119.5 . .
C15 C16 C11 119.0(4) . .
C15 C16 C17 116.6(4) . .
C11 C16 C17 124.3(4) . .
F13 C17 F12 106.1(4) . .
F13 C17 F11 106.7(4) . .
F12 C17 F11 106.7(4) . .
F13 C17 C16 112.4(4) . .
F12 C17 C16 112.7(4) . .
F11 C17 C16 111.8(4) . .
C22 C21 C26 118.6(4) . .
C22 C21 P1 115.4(3) . .
C26 C21 P1 126.0(4) . .
C23 C22 C21 120.6(4) . .
C23 C22 H22 119.7 . .
C21 C22 H22 119.7 . .
C24 C23 C22 120.8(5) . .
C24 C23 H23 119.6 . .
C22 C23 H23 119.6 . .
C23 C24 C25 119.4(5) . .
C23 C24 H24 120.3 . .
C25 C24 H24 120.3 . .
C24 C25 C26 121.1(5) . .
C24 C25 H25 119.5 . .
C26 C25 H25 119.5 . .
C25 C26 C21 119.5(5) . .
C25 C26 C27 116.0(4) . .
C21 C26 C27 124.5(4) . .
F22 C27 F21 107.7(4) . .
F22 C27 F23 106.9(4) . .
F21 C27 F23 106.1(4) . .
F22 C27 C26 111.9(4) . .
F21 C27 C26 112.8(4) . .
F23 C27 C26 111.1(4) . .

loop_
_geom_bond_atom_site_label_1
_geom_bond_atom_site_label_2
_geom_bond_distance
_geom_bond_site_symmetry_2
Ni1 S1 2.2151(13) .
Ni1 S1 2.2151(13) 3_675
Ni1 S2 2.2199(13) 3_675
Ni1 S2 2.2200(13) .
S1 P1 2.0161(16) .
S2 P1 2.0138(17) .
P1 C21 1.825(5) .
P1 C11 1.827(5) .
C11 C12 1.379(7) .
C11 C16 1.398(7) .
C12 C13 1.386(7) .
C12 H12 0.9300 .
C13 C14 1.369(7) .
C13 H13 0.9300 .
C14 C15 1.368(7) .
C14 H14 0.9300 .
C15 C16 1.398(7) .
C15 H15 0.9300 .
C16 C17 1.502(6) .
C17 F13 1.331(5) .
C17 F12 1.344(5) .
C17 F11 1.343(5) .
C21 C22 1.390(7) .
C21 C26 1.403(6) .
C22 C23 1.385(7) .
C22 H22 0.9300 .
C23 C24 1.369(7) .
C23 H23 0.9300 .
C24 C25 1.377(8) .
C24 H24 0.9300 .
C25 C26 1.390(7) .
C25 H25 0.9300 .
C26 C27 1.508(7) .
C27 F22 1.332(6) .
C27 F21 1.334(6) .
C27 F23 1.334(5) .
